data_4023422
loop_
_publ_author_name
'Alexandre F. Trindade'
'Pedro M. P. Gois'
'Lu\'is F. Veiros'
'V\^ania Andr\'e'
'M. Teresa Duarte'
'Carlos A. M. Afonso'
'Stephen Cack'
'F. Geoffrey'
'N. Cloke'

_publ_section_title
;
 Axial Coordination of NHC Ligands on Dirhodium(II) Complexes:
 Generation of a New Family of Catalysts
;
_journal_name_full 'Journal of Organic Chemistry'
_journal_page_first 4076
_journal_page_last 4086
_journal_paper_doi 10.1021/jo800087n
_journal_volume 73
_journal_year 2008
_chemical_formula_moiety C49H64N2O8Rh2
_chemical_formula_sum 'C49 H64 N2 O8 Rh2'
_chemical_formula_weight 1014.84
_chemical_name_common diRh29
_chemical_name_systematic
;
 ?
;
_space_group_IT_number 14
_symmetry_cell_setting monoclinic
_symmetry_space_group_name_Hall '-P 2yn'
_symmetry_space_group_name_H-M 'P 1 21/n 1'
_atom_sites_solution_hydrogens geom
_atom_sites_solution_primary direct
_atom_sites_solution_secondary difmap
_audit_creation_method SHELXL-97
_cell_angle_alpha 90.00
_cell_angle_beta 116.300(8)
_cell_angle_gamma 90.00
_cell_formula_units_Z 4
_cell_length_a 16.992(6)
_cell_length_b 16.649(4)
_cell_length_c 18.948(5)
_cell_measurement_reflns_used 35575
_cell_measurement_temperature 150(2)
_cell_measurement_theta_max 28.40
_cell_measurement_theta_min 2.40
_cell_volume 4806(2)
_computing_cell_refinement 'BRUKER SMART'
_computing_data_collection 'BRUKER SMART'
_computing_data_reduction 'BRUKER SAINT'
_computing_molecular_graphics ORTEP
_computing_structure_refinement 'SHELXL-97 (Sheldrick, 1997)'
_computing_structure_solution SIR97
_diffrn_ambient_temperature 293(2)
_diffrn_measured_fraction_theta_full 0.994
_diffrn_measured_fraction_theta_max 0.994
_diffrn_measurement_device_type 'CCD area detector'
_diffrn_measurement_method 'phi and omega scans'
_diffrn_radiation_monochromator graphite
_diffrn_radiation_source 'fine-focus sealed tube'
_diffrn_radiation_type MoK\a
_diffrn_radiation_wavelength 0.71069
_diffrn_reflns_av_R_equivalents 0.2299
_diffrn_reflns_av_sigmaI/netI 0.2813
_diffrn_reflns_limit_h_max 21
_diffrn_reflns_limit_h_min -22
_diffrn_reflns_limit_k_max 22
_diffrn_reflns_limit_k_min -22
_diffrn_reflns_limit_l_max 25
_diffrn_reflns_limit_l_min -24
_diffrn_reflns_number 35575
_diffrn_reflns_theta_full 28.40
_diffrn_reflns_theta_max 28.40
_diffrn_reflns_theta_min 2.40
_exptl_absorpt_coefficient_mu 0.739
_exptl_absorpt_correction_type none
_exptl_crystal_colour purple
_exptl_crystal_density_diffrn 1.403
_exptl_crystal_density_meas ?
_exptl_crystal_density_method .
_exptl_crystal_description needle
_exptl_crystal_F_000 2104
_exptl_crystal_size_max 0.13
_exptl_crystal_size_mid 0.08
_exptl_crystal_size_min 0.06
_refine_diff_density_max 1.177
_refine_diff_density_min -0.997
_refine_diff_density_rms 0.190
_refine_ls_extinction_method none
_refine_ls_goodness_of_fit_ref 0.870
_refine_ls_hydrogen_treatment constr
_refine_ls_matrix_type full
_refine_ls_number_parameters 564
_refine_ls_number_reflns 12008
_refine_ls_number_restraints 366
_refine_ls_restrained_S_all 0.856
_refine_ls_R_factor_all 0.2208
_refine_ls_R_factor_gt 0.0853
_refine_ls_shift/su_max 0.001
_refine_ls_shift/su_mean 0.000
_refine_ls_structure_factor_coef Fsqd
_refine_ls_weighting_details 'calc w=1/[\s^2^(Fo^2^)+(0.0611P)^2^+0.0000P] where P=(Fo^2^+2Fc^2^)/3'
_refine_ls_weighting_scheme calc
_refine_ls_wR_factor_gt 0.1521
_refine_ls_wR_factor_ref 0.2013
_reflns_number_gt 4843
_reflns_number_total 12008
_reflns_threshold_expression >2sigma(I)
_cod_data_source_file jo800087n-File004.cif
_cod_data_source_block diRh29
_cod_original_sg_symbol_H-M 'P 21/n'
_cod_database_code 4023422

loop_
_symmetry_equiv_pos_as_xyz
'x, y, z'
'-x+1/2, y+1/2, -z+1/2'
'-x, -y, -z'
'x-1/2, -y-1/2, z-1/2'

loop_
_atom_site_label
_atom_site_type_symbol
_atom_site_fract_x
_atom_site_fract_y
_atom_site_fract_z
_atom_site_U_iso_or_equiv
_atom_site_adp_type
_atom_site_occupancy
_atom_site_symmetry_multiplicity
_atom_site_calc_flag
_atom_site_refinement_flags
_atom_site_disorder_assembly
_atom_site_disorder_group
Rh1 Rh 0.59421(4) 0.16782(4) 0.78663(4) 0.01717(17) Uani 1 1 d U . .
Rh2 Rh 0.49594(4) 0.10694(4) 0.66292(4) 0.02126(18) Uani 1 1 d U . .
N2 N 0.7680(4) 0.2226(4) 0.9305(4) 0.0164(15) Uani 1 1 d U . .
O6 O 0.3948(4) 0.1636(4) 0.6711(3) 0.0275(15) Uani 1 1 d U . .
O8 O 0.6000(4) 0.0517(4) 0.6604(3) 0.0263(15) Uani 1 1 d U . .
O2 O 0.5798(4) 0.0664(4) 0.8405(3) 0.0234(14) Uani 1 1 d U . .
C12 C 0.5737(6) 0.3023(5) 0.9309(5) 0.0188(19) Uani 1 1 d U . .
O5 O 0.4860(4) 0.2180(4) 0.7875(3) 0.0267(15) Uani 1 1 d U . .
C14 C 0.5462(5) 0.3808(6) 0.9031(5) 0.023(2) Uani 1 1 d U . .
N1 N 0.6590(4) 0.2769(4) 0.9382(4) 0.0171(15) Uani 1 1 d U . .
O3 O 0.5131(4) 0.2047(4) 0.6085(3) 0.0237(14) Uani 1 1 d U . .
O4 O 0.6033(4) 0.2624(4) 0.7232(3) 0.0262(15) Uani 1 1 d U . .
O7 O 0.6924(3) 0.1106(4) 0.7737(3) 0.0248(14) Uani 1 1 d U . .
C15 C 0.4529(6) 0.2834(6) 0.9582(5) 0.029(2) Uani 1 1 d U . .
H15 H 0.4204 0.2512 0.9757 0.035 Uiso 1 1 calc R . .
C24 C 0.8275(5) 0.1721(5) 0.9145(4) 0.0182(18) Uani 1 1 d U . .
C11 C 0.8018(5) 0.2725(5) 0.9962(5) 0.020(2) Uani 1 1 d U . .
H11 H 0.8608 0.2813 1.0297 0.024 Uiso 1 1 calc R . .
O1 O 0.4850(4) 0.0124(4) 0.7247(3) 0.0302(16) Uani 1 1 d U . .
C19 C 0.5341(6) 0.4489(6) 0.7813(5) 0.036(2) Uani 1 1 d U . .
H19A H 0.5158 0.3986 0.7540 0.054 Uiso 1 1 calc R . .
H19B H 0.5664 0.4789 0.7595 0.054 Uiso 1 1 calc R . .
H19C H 0.4834 0.4790 0.7755 0.054 Uiso 1 1 calc R . .
C25 C 0.8705(5) 0.2044(5) 0.8738(5) 0.022(2) Uani 1 1 d U . .
C9 C 0.6797(5) 0.2258(5) 0.8932(4) 0.0140(18) Uani 1 1 d U . .
C17 C 0.4248(6) 0.3611(6) 0.9345(5) 0.026(2) Uani 1 1 d U . .
H17 H 0.3755 0.3816 0.9375 0.031 Uiso 1 1 calc R . .
C4 C 0.7524(6) 0.0202(6) 0.7161(5) 0.038(3) Uani 1 1 d U . .
H24A H 0.7363 -0.0040 0.6656 0.057 Uiso 1 1 calc R . .
H24B H 0.7707 -0.0208 0.7558 0.057 Uiso 1 1 calc R . .
H24C H 0.7998 0.0572 0.7274 0.057 Uiso 1 1 calc R . .
C5 C 0.5626(5) 0.2624(6) 0.6478(5) 0.021(2) Uani 1 1 d U . .
C6 C 0.5728(6) 0.3323(6) 0.6051(5) 0.033(2) Uani 1 1 d U . .
H26A H 0.6214 0.3235 0.5931 0.049 Uiso 1 1 calc R . .
H26B H 0.5835 0.3794 0.6373 0.049 Uiso 1 1 calc R . .
H26C H 0.5201 0.3396 0.5571 0.049 Uiso 1 1 calc R . .
C30 C 0.8534(6) 0.2882(6) 0.8412(5) 0.028(2) Uani 1 1 d U . .
H30 H 0.8035 0.3098 0.8481 0.033 Uiso 1 1 calc R . .
C18 C 0.5927(6) 0.4331(5) 0.8690(5) 0.025(2) Uani 1 1 d U . .
H18 H 0.6450 0.4042 0.8735 0.030 Uiso 1 1 calc R . .
C16 C 0.4716(6) 0.4072(7) 0.9063(5) 0.036(3) Uani 1 1 d U . .
H16 H 0.4517 0.4588 0.8886 0.043 Uiso 1 1 calc R . .
C09 C 0.6860(7) 0.1604(7) 0.5301(6) 0.047(3) Uani 1 1 d U . .
H09 H 0.6814 0.1510 0.5765 0.056 Uiso 1 1 calc R . .
C22 C 0.6118(7) 0.1601(7) 1.0690(6) 0.049(3) Uani 1 1 d U . .
H22A H 0.6620 0.1946 1.0845 0.074 Uiso 1 1 calc R . .
H22B H 0.6311 0.1055 1.0823 0.074 Uiso 1 1 calc R . .
H22C H 0.5780 0.1758 1.0960 0.074 Uiso 1 1 calc R . .
C08 C 0.6575(6) 0.1018(7) 0.4725(6) 0.040(3) Uani 1 1 d U . .
C10 C 0.7331(5) 0.3053(5) 1.0015(5) 0.023(2) Uani 1 1 d U . .
H10 H 0.7347 0.3405 1.0403 0.027 Uiso 1 1 calc R . .
C28 C 0.9017(5) 0.0482(6) 0.9323(5) 0.030(2) Uani 1 1 d U . .
H28 H 0.9114 -0.0047 0.9498 0.035 Uiso 1 1 calc R . .
C013 C 0.6680(7) 0.1183(8) 0.4051(6) 0.049(3) Uani 1 1 d U . .
H013 H 0.6519 0.0801 0.3652 0.059 Uiso 1 1 calc R . .
C26 C 0.8406(5) 0.0929(5) 0.9437(4) 0.021(2) Uani 1 1 d U . .
C1 C 0.4112(6) 0.2062(5) 0.7303(5) 0.023(2) Uani 1 1 d U . .
C29 C 0.9492(6) 0.0794(6) 0.8956(5) 0.029(2) Uani 1 1 d U . .
H29 H 0.9922 0.0484 0.8909 0.035 Uiso 1 1 calc R . .
C01 C 0.6164(8) 0.3682(7) 0.2084(7) 0.046(3) Uani 1 1 d U . .
C21 C 0.5558(6) 0.1667(6) 0.9811(5) 0.032(2) Uani 1 1 d U . .
H21 H 0.5925 0.1506 0.9556 0.038 Uiso 1 1 calc R . .
C3 C 0.6765(6) 0.0634(5) 0.7152(5) 0.025(2) Uani 1 1 d U . .
C2 C 0.3359(6) 0.2476(6) 0.7343(5) 0.033(2) Uani 1 1 d U . .
H2A H 0.3093 0.2836 0.6904 0.049 Uiso 1 1 calc R . .
H2B H 0.3563 0.2774 0.7825 0.049 Uiso 1 1 calc R . .
H2C H 0.2935 0.2085 0.7324 0.049 Uiso 1 1 calc R . .
C31 C 0.9344(7) 0.3423(6) 0.8887(6) 0.048(3) Uani 1 1 d U . .
H31A H 0.9560 0.3314 0.9439 0.072 Uiso 1 1 calc R . .
H31B H 0.9177 0.3977 0.8787 0.072 Uiso 1 1 calc R . .
H31C H 0.9796 0.3311 0.8727 0.072 Uiso 1 1 calc R . .
C012 C 0.7014(7) 0.1895(8) 0.3973(6) 0.049(3) Uani 1 1 d U . .
H012 H 0.7046 0.2003 0.3504 0.059 Uiso 1 1 calc R . .
C8 C 0.5248(7) -0.0641(6) 0.8398(6) 0.039(3) Uani 1 1 d U . .
H47A H 0.5316 -0.0507 0.8915 0.058 Uiso 1 1 calc R . .
H47B H 0.5706 -0.1003 0.8441 0.058 Uiso 1 1 calc R . .
H47C H 0.4688 -0.0893 0.8106 0.058 Uiso 1 1 calc R . .
C27 C 0.9332(6) 0.1557(6) 0.8660(5) 0.031(2) Uani 1 1 d U . .
H27 H 0.9646 0.1756 0.8403 0.037 Uiso 1 1 calc R . .
C014 C 0.6198(7) 0.0259(7) 0.4839(6) 0.051(3) Uani 1 1 d U . .
H01A H 0.6527 -0.0185 0.4784 0.076 Uiso 1 1 calc R . .
H01B H 0.5598 0.0217 0.4452 0.076 Uiso 1 1 calc R . .
H01C H 0.6226 0.0251 0.5356 0.076 Uiso 1 1 calc R . .
C35 C 0.8414(7) 0.0780(6) 1.0743(5) 0.040(3) Uani 1 1 d U . .
H35A H 0.8981 0.0530 1.0945 0.061 Uiso 1 1 calc R . .
H35B H 0.8095 0.0570 1.1013 0.061 Uiso 1 1 calc R . .
H35C H 0.8484 0.1350 1.0825 0.061 Uiso 1 1 calc R . .
C02 C 0.6336(7) 0.3917(7) 0.1463(6) 0.045(3) Uani 1 1 d U . .
H02 H 0.5961 0.3753 0.0954 0.054 Uiso 1 1 calc R . .
C13 C 0.5275(5) 0.2514(5) 0.9570(5) 0.0193(19) Uani 1 1 d U . .
C7 C 0.5298(7) 0.0114(6) 0.7979(6) 0.031(2) Uani 1 1 d U . .
C23 C 0.4782(7) 0.1090(6) 0.9530(6) 0.043(3) Uani 1 1 d U . .
H23A H 0.4429 0.1208 0.9796 0.064 Uiso 1 1 calc R . .
H23B H 0.4995 0.0548 0.9644 0.064 Uiso 1 1 calc R . .
H23C H 0.4435 0.1151 0.8972 0.064 Uiso 1 1 calc R . .
C33 C 0.7909(6) 0.0608(6) 0.9868(5) 0.031(2) Uani 1 1 d U . .
H33 H 0.7344 0.0887 0.9669 0.037 Uiso 1 1 calc R . .
C34 C 0.7732(7) -0.0291(6) 0.9742(6) 0.046(3) Uani 1 1 d U . .
H34A H 0.7463 -0.0407 0.9189 0.069 Uiso 1 1 calc R . .
H34B H 0.7344 -0.0452 0.9962 0.069 Uiso 1 1 calc R . .
H34C H 0.8275 -0.0580 0.9997 0.069 Uiso 1 1 calc R . .
C011 C 0.7302(7) 0.2451(7) 0.4540(7) 0.049(3) Uani 1 1 d U . .
H011 H 0.7562 0.2920 0.4478 0.058 Uiso 1 1 calc R . .
C010 C 0.7210(8) 0.2322(8) 0.5214(7) 0.057(3) Uani 1 1 d U . .
H010 H 0.7381 0.2712 0.5605 0.068 Uiso 1 1 calc R . .
C20 C 0.6226(7) 0.5118(6) 0.9125(6) 0.043(3) Uani 1 1 d U . .
H20A H 0.5736 0.5382 0.9148 0.064 Uiso 1 1 calc R . .
H20B H 0.6462 0.5455 0.8853 0.064 Uiso 1 1 calc R . .
H20C H 0.6671 0.5017 0.9649 0.064 Uiso 1 1 calc R . .
C04 C 0.7591(8) 0.4647(8) 0.2333(7) 0.056(3) Uani 1 1 d U . .
H04 H 0.8071 0.4971 0.2420 0.068 Uiso 1 1 calc R . .
C32 C 0.8294(7) 0.2899(7) 0.7539(6) 0.048(3) Uani 1 1 d U . .
H32A H 0.8771 0.2685 0.7456 0.072 Uiso 1 1 calc R . .
H32B H 0.8182 0.3443 0.7352 0.072 Uiso 1 1 calc R . .
H32C H 0.7777 0.2580 0.7257 0.072 Uiso 1 1 calc R . .
C03 C 0.7045(8) 0.4382(7) 0.1586(7) 0.054(3) Uani 1 1 d U . .
H03 H 0.7160 0.4520 0.1165 0.065 Uiso 1 1 calc R . .
C07 C 0.5394(8) 0.3187(8) 0.1943(8) 0.072(4) Uani 1 1 d U . .
H07A H 0.5537 0.2821 0.2374 0.108 Uiso 1 1 calc R . .
H07B H 0.5223 0.2889 0.1464 0.108 Uiso 1 1 calc R . .
H07C H 0.4918 0.3527 0.1900 0.108 Uiso 1 1 calc R . .
C06 C 0.6701(8) 0.3966(8) 0.2829(7) 0.053(3) Uani 1 1 d U . .
H06 H 0.6580 0.3845 0.3250 0.064 Uiso 1 1 calc R . .
C05 C 0.7417(8) 0.4430(8) 0.2942(7) 0.061(4) Uani 1 1 d U . .
H05 H 0.7792 0.4600 0.3448 0.073 Uiso 1 1 calc R . .

loop_
_atom_site_aniso_label
_atom_site_aniso_U_11
_atom_site_aniso_U_22
_atom_site_aniso_U_33
_atom_site_aniso_U_23
_atom_site_aniso_U_13
_atom_site_aniso_U_12
Rh1 0.0169(3) 0.0176(4) 0.0137(3) -0.0002(3) 0.0038(3) -0.0019(3)
Rh2 0.0195(4) 0.0243(4) 0.0148(3) -0.0023(3) 0.0029(3) -0.0049(3)
N2 0.014(4) 0.014(4) 0.013(3) -0.001(3) -0.001(3) 0.000(3)
O6 0.017(3) 0.043(4) 0.016(3) 0.000(3) 0.002(3) -0.007(3)
O8 0.025(4) 0.029(4) 0.019(3) -0.009(3) 0.004(3) 0.000(3)
O2 0.029(4) 0.023(4) 0.015(3) 0.001(3) 0.007(3) -0.006(3)
C12 0.022(5) 0.017(5) 0.016(4) -0.001(4) 0.007(4) 0.003(4)
O5 0.020(3) 0.028(4) 0.020(3) -0.006(3) -0.002(3) -0.002(3)
C14 0.019(5) 0.029(6) 0.020(4) -0.002(4) 0.008(4) -0.009(4)
N1 0.009(3) 0.017(4) 0.020(4) 0.002(3) 0.002(3) 0.006(3)
O3 0.023(3) 0.023(4) 0.017(3) 0.001(3) 0.001(3) -0.005(3)
O4 0.023(3) 0.031(4) 0.016(3) 0.007(3) 0.001(3) -0.005(3)
O7 0.013(3) 0.035(4) 0.021(3) -0.007(3) 0.003(3) 0.000(3)
C15 0.025(5) 0.038(6) 0.029(5) -0.008(5) 0.015(4) -0.010(5)
C24 0.010(4) 0.021(5) 0.016(4) -0.001(4) 0.000(3) 0.009(4)
C11 0.012(4) 0.011(4) 0.024(5) -0.005(4) -0.004(4) 0.000(4)
O1 0.035(4) 0.031(4) 0.023(3) -0.005(3) 0.012(3) -0.015(3)
C19 0.034(6) 0.030(6) 0.046(6) 0.003(5) 0.020(5) -0.002(5)
C25 0.011(4) 0.027(5) 0.020(4) -0.005(4) -0.001(4) 0.002(4)
C9 0.012(4) 0.014(4) 0.013(4) 0.009(3) 0.003(3) 0.010(3)
C17 0.016(5) 0.035(6) 0.026(5) -0.011(4) 0.009(4) 0.004(4)
C4 0.030(6) 0.053(7) 0.033(6) 0.001(5) 0.015(5) 0.010(5)
C5 0.012(4) 0.030(6) 0.018(4) 0.008(4) 0.005(4) 0.006(4)
C6 0.031(5) 0.029(6) 0.036(5) 0.018(5) 0.014(5) 0.004(5)
C30 0.018(5) 0.032(6) 0.034(5) 0.001(5) 0.012(4) -0.004(4)
C18 0.028(5) 0.021(5) 0.020(4) -0.001(4) 0.006(4) 0.002(4)
C16 0.027(5) 0.045(7) 0.038(6) -0.001(5) 0.015(5) 0.006(5)
C09 0.049(7) 0.054(8) 0.029(6) -0.005(6) 0.009(5) 0.001(6)
C22 0.034(6) 0.054(8) 0.055(7) 0.018(6) 0.014(6) -0.009(6)
C08 0.021(5) 0.061(8) 0.031(6) 0.004(6) 0.006(4) 0.005(5)
C10 0.020(5) 0.026(5) 0.023(5) -0.009(4) 0.010(4) -0.001(4)
C28 0.013(5) 0.022(5) 0.037(5) -0.015(4) -0.004(4) 0.003(4)
C013 0.028(6) 0.065(9) 0.048(7) -0.021(7) 0.011(5) -0.004(6)
C26 0.021(5) 0.018(5) 0.010(4) -0.006(3) -0.007(3) 0.003(4)
C1 0.019(5) 0.027(5) 0.018(5) 0.012(4) 0.004(4) 0.002(4)
C29 0.022(5) 0.031(6) 0.028(5) -0.005(4) 0.005(4) 0.018(4)
C01 0.058(8) 0.034(7) 0.049(7) -0.004(6) 0.027(6) 0.009(6)
C21 0.030(5) 0.032(6) 0.032(5) 0.006(5) 0.013(4) 0.006(5)
C3 0.030(5) 0.022(5) 0.021(5) -0.004(4) 0.011(4) -0.006(4)
C2 0.013(5) 0.054(7) 0.027(5) 0.000(5) 0.006(4) 0.004(5)
C31 0.052(7) 0.031(7) 0.056(7) 0.002(6) 0.020(6) -0.010(6)
C012 0.033(6) 0.078(10) 0.034(6) -0.004(6) 0.012(5) -0.001(6)
C8 0.044(7) 0.032(6) 0.040(6) 0.008(5) 0.019(5) -0.005(5)
C27 0.024(5) 0.043(7) 0.023(5) -0.001(5) 0.008(4) 0.004(5)
C014 0.040(7) 0.065(9) 0.031(6) -0.011(6) 0.002(5) -0.002(6)
C35 0.058(7) 0.033(6) 0.042(6) 0.010(5) 0.032(6) 0.007(5)
C02 0.048(7) 0.042(7) 0.039(6) 0.014(6) 0.014(6) 0.031(6)
C13 0.019(5) 0.017(5) 0.026(5) 0.002(4) 0.014(4) 0.000(4)
C7 0.045(6) 0.019(5) 0.037(6) 0.003(5) 0.026(5) -0.012(5)
C23 0.067(8) 0.026(6) 0.043(6) -0.002(5) 0.032(6) -0.008(6)
C33 0.029(5) 0.023(6) 0.036(5) 0.015(5) 0.010(5) 0.009(4)
C34 0.045(7) 0.025(6) 0.051(7) 0.010(5) 0.005(6) 0.006(5)
C011 0.040(7) 0.039(7) 0.059(8) 0.008(6) 0.014(6) -0.003(6)
C010 0.080(10) 0.048(8) 0.041(7) -0.010(6) 0.026(7) 0.007(7)
C20 0.044(7) 0.032(6) 0.048(7) 0.003(5) 0.017(6) 0.004(5)
C04 0.059(8) 0.056(9) 0.051(8) -0.005(7) 0.022(7) 0.004(7)
C32 0.030(6) 0.075(9) 0.038(6) 0.024(6) 0.014(5) 0.008(6)
C03 0.068(9) 0.055(9) 0.048(8) 0.005(6) 0.033(7) 0.028(7)
C07 0.060(9) 0.049(9) 0.104(11) 0.002(8) 0.034(8) 0.001(7)
C06 0.047(7) 0.064(9) 0.049(7) 0.012(7) 0.022(6) 0.024(7)
C05 0.056(9) 0.072(10) 0.037(7) -0.006(7) 0.003(6) 0.031(8)

loop_
_atom_type_symbol
_atom_type_description
_atom_type_scat_dispersion_real
_atom_type_scat_dispersion_imag
_atom_type_scat_source
C C 0.0033 0.0016 'International Tables Vol C Tables 4.2.6.8 and 6.1.1.4'
H H 0.0000 0.0000 'International Tables Vol C Tables 4.2.6.8 and 6.1.1.4'
N N 0.0061 0.0033 'International Tables Vol C Tables 4.2.6.8 and 6.1.1.4'
O O 0.0106 0.0060 'International Tables Vol C Tables 4.2.6.8 and 6.1.1.4'
Rh Rh -1.1178 0.9187 'International Tables Vol C Tables 4.2.6.8 and 6.1.1.4'

loop_
_geom_angle_atom_site_label_1
_geom_angle_atom_site_label_2
_geom_angle_atom_site_label_3
_geom_angle
_geom_angle_site_symmetry_1
_geom_angle_site_symmetry_3
_geom_angle_publ_flag
O5 Rh1 O4 89.6(2) . . ?
O5 Rh1 O7 173.0(2) . . ?
O4 Rh1 O7 90.6(2) . . ?
O5 Rh1 O2 91.5(2) . . ?
O4 Rh1 O2 174.4(2) . . ?
O7 Rh1 O2 87.7(2) . . ?
O5 Rh1 C9 92.6(3) . . ?
O4 Rh1 C9 90.6(3) . . ?
O7 Rh1 C9 94.3(3) . . ?
O2 Rh1 C9 94.8(3) . . ?
O5 Rh1 Rh2 86.62(16) . . ?
O4 Rh1 Rh2 87.28(16) . . ?
O7 Rh1 Rh2 86.42(16) . . ?
O2 Rh1 Rh2 87.35(16) . . ?
C9 Rh1 Rh2 177.7(2) . . ?
O8 Rh2 O3 91.7(2) . . ?
O8 Rh2 O1 88.0(3) . . ?
O3 Rh2 O1 176.0(2) . . ?
O8 Rh2 O6 177.2(2) . . ?
O3 Rh2 O6 89.0(2) . . ?
O1 Rh2 O6 91.2(3) . . ?
O8 Rh2 Rh1 88.75(16) . . ?
O3 Rh2 Rh1 87.89(16) . . ?
O1 Rh2 Rh1 88.09(17) . . ?
O6 Rh2 Rh1 88.59(16) . . ?
C9 N2 C11 111.6(7) . . ?
C9 N2 C24 129.2(7) . . ?
C11 N2 C24 119.0(6) . . ?
C1 O6 Rh2 118.3(5) . . ?
C3 O8 Rh2 120.2(6) . . ?
C7 O2 Rh1 118.3(5) . . ?
C13 C12 C14 123.7(8) . . ?
C13 C12 N1 119.0(7) . . ?
C14 C12 N1 117.1(8) . . ?
C1 O5 Rh1 120.0(6) . . ?
C16 C14 C12 116.2(8) . . ?
C16 C14 C18 120.5(9) . . ?
C12 C14 C18 123.3(8) . . ?
C9 N1 C10 111.7(7) . . ?
C9 N1 C12 130.3(7) . . ?
C10 N1 C12 117.9(7) . . ?
C5 O3 Rh2 121.1(5) . . ?
C5 O4 Rh1 121.0(6) . . ?
C3 O7 Rh1 121.4(5) . . ?
C13 C15 C17 122.7(9) . . ?
C13 C15 H15 118.6 . . ?
C17 C15 H15 118.6 . . ?
C25 C24 C26 123.5(8) . . ?
C25 C24 N2 118.8(8) . . ?
C26 C24 N2 117.7(7) . . ?
C10 C11 N2 106.5(7) . . ?
C10 C11 H11 126.7 . . ?
N2 C11 H11 126.7 . . ?
C7 O1 Rh2 119.0(6) . . ?
C18 C19 H19A 109.5 . . ?
C18 C19 H19B 109.5 . . ?
H19A C19 H19B 109.5 . . ?
C18 C19 H19C 109.5 . . ?
H19A C19 H19C 109.5 . . ?
H19B C19 H19C 109.5 . . ?
C24 C25 C27 116.6(8) . . ?
C24 C25 C30 122.4(8) . . ?
C27 C25 C30 121.0(8) . . ?
N2 C9 N1 103.5(7) . . ?
N2 C9 Rh1 127.9(6) . . ?
N1 C9 Rh1 128.6(5) . . ?
C16 C17 C15 118.2(9) . . ?
C16 C17 H17 120.9 . . ?
C15 C17 H17 120.9 . . ?
C3 C4 H24A 109.5 . . ?
C3 C4 H24B 109.5 . . ?
H24A C4 H24B 109.5 . . ?
C3 C4 H24C 109.5 . . ?
H24A C4 H24C 109.5 . . ?
H24B C4 H24C 109.5 . . ?
O3 C5 O4 122.7(8) . . ?
O3 C5 C6 118.8(7) . . ?
O4 C5 C6 118.4(8) . . ?
C5 C6 H26A 109.5 . . ?
C5 C6 H26B 109.5 . . ?
H26A C6 H26B 109.5 . . ?
C5 C6 H26C 109.5 . . ?
H26A C6 H26C 109.5 . . ?
H26B C6 H26C 109.5 . . ?
C25 C30 C32 112.0(8) . . ?
C25 C30 C31 109.9(8) . . ?
C32 C30 C31 111.1(8) . . ?
C25 C30 H30 107.9 . . ?
C32 C30 H30 107.9 . . ?
C31 C30 H30 107.9 . . ?
C14 C18 C20 112.5(8) . . ?
C14 C18 C19 110.6(7) . . ?
C20 C18 C19 110.0(8) . . ?
C14 C18 H18 107.9 . . ?
C20 C18 H18 107.9 . . ?
C19 C18 H18 107.9 . . ?
C14 C16 C17 123.1(10) . . ?
C14 C16 H16 118.4 . . ?
C17 C16 H16 118.4 . . ?
C010 C09 C08 122.4(10) . . ?
C010 C09 H09 118.8 . . ?
C08 C09 H09 118.8 . . ?
C21 C22 H22A 109.5 . . ?
C21 C22 H22B 109.5 . . ?
H22A C22 H22B 109.5 . . ?
C21 C22 H22C 109.5 . . ?
H22A C22 H22C 109.5 . . ?
H22B C22 H22C 109.5 . . ?
C09 C08 C013 116.3(11) . . ?
C09 C08 C014 120.8(10) . . ?
C013 C08 C014 122.9(11) . . ?
C11 C10 N1 106.6(7) . . ?
C11 C10 H10 126.7 . . ?
N1 C10 H10 126.7 . . ?
C26 C28 C29 121.9(9) . . ?
C26 C28 H28 119.1 . . ?
C29 C28 H28 119.1 . . ?
C012 C013 C08 120.3(11) . . ?
C012 C013 H013 119.9 . . ?
C08 C013 H013 119.9 . . ?
C28 C26 C24 116.5(9) . . ?
C28 C26 C33 122.5(8) . . ?
C24 C26 C33 121.0(8) . . ?
O6 C1 O5 126.5(8) . . ?
O6 C1 C2 117.1(8) . . ?
O5 C1 C2 116.4(8) . . ?
C27 C29 C28 120.1(9) . . ?
C27 C29 H29 119.9 . . ?
C28 C29 H29 119.9 . . ?
C06 C01 C02 118.6(12) . . ?
C06 C01 C07 120.7(11) . . ?
C02 C01 C07 120.6(11) . . ?
C13 C21 C22 111.5(9) . . ?
C13 C21 C23 112.1(8) . . ?
C22 C21 C23 111.4(8) . . ?
C13 C21 H21 107.2 . . ?
C22 C21 H21 107.2 . . ?
C23 C21 H21 107.2 . . ?
O8 C3 O7 123.2(8) . . ?
O8 C3 C4 120.7(8) . . ?
O7 C3 C4 116.1(8) . . ?
C1 C2 H2A 109.5 . . ?
C1 C2 H2B 109.5 . . ?
H2A C2 H2B 109.5 . . ?
C1 C2 H2C 109.5 . . ?
H2A C2 H2C 109.5 . . ?
H2B C2 H2C 109.5 . . ?
C30 C31 H31A 109.5 . . ?
C30 C31 H31B 109.5 . . ?
H31A C31 H31B 109.5 . . ?
C30 C31 H31C 109.5 . . ?
H31A C31 H31C 109.5 . . ?
H31B C31 H31C 109.5 . . ?
C011 C012 C013 122.8(11) . . ?
C011 C012 H012 118.6 . . ?
C013 C012 H012 118.6 . . ?
C7 C8 H47A 109.5 . . ?
C7 C8 H47B 109.5 . . ?
H47A C8 H47B 109.5 . . ?
C7 C8 H47C 109.5 . . ?
H47A C8 H47C 109.5 . . ?
H47B C8 H47C 109.5 . . ?
C29 C27 C25 121.3(9) . . ?
C29 C27 H27 119.3 . . ?
C25 C27 H27 119.3 . . ?
C08 C014 H01A 109.5 . . ?
C08 C014 H01B 109.5 . . ?
H01A C014 H01B 109.5 . . ?
C08 C014 H01C 109.5 . . ?
H01A C014 H01C 109.5 . . ?
H01B C014 H01C 109.5 . . ?
C33 C35 H35A 109.5 . . ?
C33 C35 H35B 109.5 . . ?
H35A C35 H35B 109.5 . . ?
C33 C35 H35C 109.5 . . ?
H35A C35 H35C 109.5 . . ?
H35B C35 H35C 109.5 . . ?
C03 C02 C01 121.1(11) . . ?
C03 C02 H02 119.4 . . ?
C01 C02 H02 119.4 . . ?
C15 C13 C12 116.0(8) . . ?
C15 C13 C21 122.0(8) . . ?
C12 C13 C21 122.0(8) . . ?
O1 C7 O2 127.2(8) . . ?
O1 C7 C8 116.4(9) . . ?
O2 C7 C8 116.4(8) . . ?
C21 C23 H23A 109.5 . . ?
C21 C23 H23B 109.5 . . ?
H23A C23 H23B 109.5 . . ?
C21 C23 H23C 109.5 . . ?
H23A C23 H23C 109.5 . . ?
H23B C23 H23C 109.5 . . ?
C26 C33 C35 110.1(8) . . ?
C26 C33 C34 112.5(8) . . ?
C35 C33 C34 109.5(8) . . ?
C26 C33 H33 108.2 . . ?
C35 C33 H33 108.2 . . ?
C34 C33 H33 108.2 . . ?
C33 C34 H34A 109.5 . . ?
C33 C34 H34B 109.5 . . ?
H34A C34 H34B 109.5 . . ?
C33 C34 H34C 109.5 . . ?
H34A C34 H34C 109.5 . . ?
H34B C34 H34C 109.5 . . ?
C012 C011 C010 119.3(11) . . ?
C012 C011 H011 120.4 . . ?
C010 C011 H011 120.4 . . ?
C011 C010 C09 118.8(11) . . ?
C011 C010 H010 120.6 . . ?
C09 C010 H010 120.6 . . ?
C18 C20 H20A 109.5 . . ?
C18 C20 H20B 109.5 . . ?
H20A C20 H20B 109.5 . . ?
C18 C20 H20C 109.5 . . ?
H20A C20 H20C 109.5 . . ?
H20B C20 H20C 109.5 . . ?
C05 C04 C03 119.1(13) . . ?
C05 C04 H04 120.5 . . ?
C03 C04 H04 120.5 . . ?
C30 C32 H32A 109.5 . . ?
C30 C32 H32B 109.5 . . ?
H32A C32 H32B 109.5 . . ?
C30 C32 H32C 109.5 . . ?
H32A C32 H32C 109.5 . . ?
H32B C32 H32C 109.5 . . ?
C02 C03 C04 120.0(11) . . ?
C02 C03 H03 120.0 . . ?
C04 C03 H03 120.0 . . ?
C01 C07 H07A 109.5 . . ?
C01 C07 H07B 109.5 . . ?
H07A C07 H07B 109.5 . . ?
C01 C07 H07C 109.5 . . ?
H07A C07 H07C 109.5 . . ?
H07B C07 H07C 109.5 . . ?
C05 C06 C01 119.4(11) . . ?
C05 C06 H06 120.3 . . ?
C01 C06 H06 120.3 . . ?
C04 C05 C06 121.8(12) . . ?
C04 C05 H05 119.1 . . ?
C06 C05 H05 119.1 . . ?

loop_
_geom_bond_atom_site_label_1
_geom_bond_atom_site_label_2
_geom_bond_distance
_geom_bond_site_symmetry_2
_geom_bond_publ_flag
Rh1 O5 2.026(6) . ?
Rh1 O4 2.028(6) . ?
Rh1 O7 2.029(6) . ?
Rh1 O2 2.043(6) . ?
Rh1 C9 2.126(8) . ?
Rh1 Rh2 2.4170(10) . ?
Rh2 O8 2.012(6) . ?
Rh2 O3 2.016(6) . ?
Rh2 O1 2.019(6) . ?
Rh2 O6 2.026(6) . ?
N2 C9 1.347(9) . ?
N2 C11 1.392(10) . ?
N2 C24 1.446(10) . ?
O6 C1 1.250(10) . ?
O8 C3 1.269(10) . ?
O2 C7 1.266(10) . ?
C12 C13 1.386(11) . ?
C12 C14 1.408(12) . ?
C12 N1 1.458(10) . ?
O5 C1 1.268(9) . ?
C14 C16 1.367(12) . ?
C14 C18 1.502(12) . ?
N1 C9 1.357(10) . ?
N1 C10 1.382(10) . ?
O3 C5 1.277(10) . ?
O4 C5 1.282(9) . ?
O7 C3 1.286(9) . ?
C15 C13 1.384(11) . ?
C15 C17 1.384(13) . ?
C15 H15 0.9300 . ?
C24 C25 1.385(11) . ?
C24 C26 1.409(12) . ?
C11 C10 1.333(11) . ?
C11 H11 0.9300 . ?
O1 C7 1.252(10) . ?
C19 C18 1.535(12) . ?
C19 H19A 0.9600 . ?
C19 H19B 0.9600 . ?
C19 H19C 0.9600 . ?
C25 C27 1.397(12) . ?
C25 C30 1.501(12) . ?
C17 C16 1.372(12) . ?
C17 H17 0.9300 . ?
C4 C3 1.470(12) . ?
C4 H24A 0.9600 . ?
C4 H24B 0.9600 . ?
C4 H24C 0.9600 . ?
C5 C6 1.471(11) . ?
C6 H26A 0.9600 . ?
C6 H26B 0.9600 . ?
C6 H26C 0.9600 . ?
C30 C32 1.519(12) . ?
C30 C31 1.555(13) . ?
C30 H30 0.9800 . ?
C18 C20 1.511(12) . ?
C18 H18 0.9800 . ?
C16 H16 0.9300 . ?
C09 C010 1.377(15) . ?
C09 C08 1.381(14) . ?
C09 H09 0.9300 . ?
C22 C21 1.511(12) . ?
C22 H22A 0.9600 . ?
C22 H22B 0.9600 . ?
C22 H22C 0.9600 . ?
C08 C013 1.394(14) . ?
C08 C014 1.475(14) . ?
C10 H10 0.9300 . ?
C28 C26 1.369(11) . ?
C28 C29 1.380(13) . ?
C28 H28 0.9300 . ?
C013 C012 1.351(15) . ?
C013 H013 0.9300 . ?
C26 C33 1.509(12) . ?
C1 C2 1.484(12) . ?
C29 C27 1.366(13) . ?
C29 H29 0.9300 . ?
C01 C06 1.381(15) . ?
C01 C02 1.388(14) . ?
C01 C07 1.468(15) . ?
C21 C13 1.495(12) . ?
C21 C23 1.524(13) . ?
C21 H21 0.9800 . ?
C2 H2A 0.9600 . ?
C2 H2B 0.9600 . ?
C2 H2C 0.9600 . ?
C31 H31A 0.9600 . ?
C31 H31B 0.9600 . ?
C31 H31C 0.9600 . ?
C012 C011 1.335(14) . ?
C012 H012 0.9300 . ?
C8 C7 1.511(12) . ?
C8 H47A 0.9600 . ?
C8 H47B 0.9600 . ?
C8 H47C 0.9600 . ?
C27 H27 0.9300 . ?
C014 H01A 0.9600 . ?
C014 H01B 0.9600 . ?
C014 H01C 0.9600 . ?
C35 C33 1.519(12) . ?
C35 H35A 0.9600 . ?
C35 H35B 0.9600 . ?
C35 H35C 0.9600 . ?
C02 C03 1.362(15) . ?
C02 H02 0.9300 . ?
C23 H23A 0.9600 . ?
C23 H23B 0.9600 . ?
C23 H23C 0.9600 . ?
C33 C34 1.524(13) . ?
C33 H33 0.9800 . ?
C34 H34A 0.9600 . ?
C34 H34B 0.9600 . ?
C34 H34C 0.9600 . ?
C011 C010 1.371(14) . ?
C011 H011 0.9300 . ?
C010 H010 0.9300 . ?
C20 H20A 0.9600 . ?
C20 H20B 0.9600 . ?
C20 H20C 0.9600 . ?
C04 C05 1.360(15) . ?
C04 C03 1.377(15) . ?
C04 H04 0.9300 . ?
C32 H32A 0.9600 . ?
C32 H32B 0.9600 . ?
C32 H32C 0.9600 . ?
C03 H03 0.9300 . ?
C07 H07A 0.9600 . ?
C07 H07B 0.9600 . ?
C07 H07C 0.9600 . ?
C06 C05 1.374(16) . ?
C06 H06 0.9300 . ?
C05 H05 0.9300 . ?
